data_4078993
loop_
_publ_author_name
'El Aziz, Youssef'
'Bassindale, Alan R.'
'Taylor, Peter G.'
'Horton, Peter N.'
'Stephenson, Richard A.'
'Hursthouse, Michael B.'

_publ_section_title
;
 Facile Synthesis of Novel Functionalized Silsesquioxane Nanostructures
 Containing an Encapsulated Fluoride Anion
;
_journal_issue 17
_journal_name_full Organometallics
_journal_page_first 6032
_journal_paper_doi 10.1021/om300277g
_journal_volume 31
_journal_year 2012
_chemical_formula_sum 'C32 H52 F N9 O12 Si8'
_chemical_formula_weight 998.55
_chemical_name_systematic
; 
 ? 
;
_space_group_IT_number 2
_symmetry_cell_setting triclinic
_symmetry_space_group_name_Hall '-P 1'
_symmetry_space_group_name_H-M 'P -1'
_atom_sites_solution_hydrogens geom
_atom_sites_solution_primary direct
_atom_sites_solution_secondary difmap
_audit_creation_method SHELXL-97
_cell_angle_alpha 106.0410(10)
_cell_angle_beta 98.0060(10)
_cell_angle_gamma 96.1230(10)
_cell_formula_units_Z 1
_cell_length_a 8.6557(2)
_cell_length_b 11.7528(2)
_cell_length_c 12.4208(2)
_cell_measurement_reflns_used 5302
_cell_measurement_temperature 120(2)
_cell_measurement_theta_max 27.485
_cell_measurement_theta_min 2.910
_cell_volume 1188.45(4)
_computing_cell_refinement 'DENZO (Otwinowski & Minor, 1997) & COLLECT (Hooft, R.W.W., 1998)'
_computing_data_collection 'COLLECT (Hooft, R.W.W., 1998)'
_computing_data_reduction 'DENZO (Otwinowski & Minor, 1997) & COLLECT (Hooft, R.W.W., 1998)'
_computing_structure_refinement 'SHELXL-97 (Sheldrick, 1997)'
_computing_structure_solution 'SHELXS-97 (Sheldrick, 1990)'
_diffrn_ambient_temperature 120(2)
_diffrn_detector_area_resol_mean 9.091
_diffrn_measured_fraction_theta_full 0.992
_diffrn_measured_fraction_theta_max 0.992
_diffrn_measurement_device_type 'Bruker-Nonius Roper CCD camera on \k-goniostat'
_diffrn_measurement_method '\f & \w scans'
_diffrn_radiation_monochromator graphite
_diffrn_radiation_source 'Bruker-Nonius FR591 rotating anode'
_diffrn_radiation_type MoK\a
_diffrn_radiation_wavelength 0.71073
_diffrn_reflns_av_R_equivalents 0.0293
_diffrn_reflns_av_sigmaI/netI 0.0252
_diffrn_reflns_limit_h_max 11
_diffrn_reflns_limit_h_min -11
_diffrn_reflns_limit_k_max 15
_diffrn_reflns_limit_k_min -15
_diffrn_reflns_limit_l_max 16
_diffrn_reflns_limit_l_min -16
_diffrn_reflns_number 26888
_diffrn_reflns_theta_full 27.59
_diffrn_reflns_theta_max 27.59
_diffrn_reflns_theta_min 3.18
_exptl_absorpt_coefficient_mu 0.294
_exptl_absorpt_correction_T_max 0.9655
_exptl_absorpt_correction_T_min 0.8317
_exptl_absorpt_correction_type multi-scan
_exptl_absorpt_process_details 'SADABS 2007/2 (Sheldrick, G.M., 2007)'
_exptl_crystal_colour colourless
_exptl_crystal_density_diffrn 1.395
_exptl_crystal_density_method 'not measured'
_exptl_crystal_description slab
_exptl_crystal_F_000 524
_exptl_crystal_size_max 0.65
_exptl_crystal_size_mid 0.50
_exptl_crystal_size_min 0.12
_refine_diff_density_max 0.614
_refine_diff_density_min -0.783
_refine_diff_density_rms 0.215
_refine_ls_extinction_method none
_refine_ls_goodness_of_fit_ref 1.160
_refine_ls_hydrogen_treatment constr
_refine_ls_matrix_type full
_refine_ls_number_parameters 326
_refine_ls_number_reflns 5461
_refine_ls_number_restraints 12
_refine_ls_restrained_S_all 1.159
_refine_ls_R_factor_all 0.0388
_refine_ls_R_factor_gt 0.0342
_refine_ls_shift/su_max 0.000
_refine_ls_shift/su_mean 0.000
_refine_ls_structure_factor_coef Fsqd
_refine_ls_weighting_details 'calc w=1/[\s^2^(Fo^2^)+(0.0588P)^2^+0.4876P] where P=(Fo^2^+2Fc^2^)/3'
_refine_ls_weighting_scheme calc
_refine_ls_wR_factor_gt 0.1053
_refine_ls_wR_factor_ref 0.1083
_reflns_number_gt 4914
_reflns_number_total 5461
_reflns_threshold_expression >2sigma(I)
_cod_data_source_file om300277g_si_001.cif
_cod_data_source_block EY250
_cod_original_sg_symbol_H-M P-1
_cod_database_code 4078993

loop_
_symmetry_equiv_pos_as_xyz
'x, y, z'
'-x, -y, -z'

loop_
_atom_site_label
_atom_site_type_symbol
_atom_site_fract_x
_atom_site_fract_y
_atom_site_fract_z
_atom_site_U_iso_or_equiv
_atom_site_adp_type
_atom_site_occupancy
_atom_site_symmetry_multiplicity
_atom_site_calc_flag
_atom_site_refinement_flags
_atom_site_disorder_assembly
_atom_site_disorder_group
Si1 Si 0.56330(5) 0.93355(4) 0.28966(3) 0.01150(11) Uani 1 1 d . . .
Si2 Si 0.57373(5) 0.78096(4) 0.45337(3) 0.01168(11) Uani 1 1 d . . .
Si3 Si 0.75215(5) 0.99723(4) 0.64713(3) 0.01131(11) Uani 1 1 d . . .
Si4 Si 0.25886(5) 0.85101(4) 0.51535(3) 0.01150(11) Uani 1 1 d . . .
O1 O 0.38245(13) 0.96086(10) 0.27817(9) 0.0142(2) Uani 1 1 d . . .
O2 O 0.69291(13) 1.04985(10) 0.36044(9) 0.0143(2) Uani 1 1 d . . .
O3 O 0.58240(13) 0.81896(9) 0.33764(9) 0.0142(2) Uani 1 1 d . . .
O4 O 0.70563(13) 0.86186(9) 0.56094(9) 0.0141(2) Uani 1 1 d . . .
O5 O 0.39570(13) 0.77010(10) 0.48147(9) 0.0147(2) Uani 1 1 d . . .
O6 O 0.18934(12) 0.90600(10) 0.41561(9) 0.0142(2) Uani 1 1 d . . .
C11 C 0.60290(19) 0.89548(15) 0.14125(13) 0.0165(3) Uani 1 1 d . . .
H11A H 0.6136 0.9695 0.1178 0.020 Uiso 1 1 calc R . .
H11B H 0.7047 0.8643 0.1396 0.020 Uiso 1 1 calc R . .
C12 C 0.4734(2) 0.80226(16) 0.05498(14) 0.0216(3) Uani 1 1 d . . .
H12A H 0.4757 0.7241 0.0702 0.026 Uiso 1 1 calc R . .
H12B H 0.3693 0.8265 0.0662 0.026 Uiso 1 1 calc R . .
C13 C 0.4900(2) 0.78752(16) -0.06455(15) 0.0225(4) Uani 1 1 d . . .
N14 N 0.5023(2) 0.77608(15) -0.15726(13) 0.0299(4) Uani 1 1 d . . .
C21 C 0.62468(19) 0.62656(14) 0.42926(13) 0.0161(3) Uani 1 1 d . . .
H21A H 0.7335 0.6280 0.4129 0.019 Uiso 1 1 calc R . .
H21B H 0.6249 0.6050 0.5009 0.019 Uiso 1 1 calc R . .
C22 C 0.5152(2) 0.52702(15) 0.33254(15) 0.0199(3) Uani 1 1 d . . .
H22A H 0.5354 0.4478 0.3394 0.024 Uiso 1 1 calc R . .
H22B H 0.4038 0.5338 0.3396 0.024 Uiso 1 1 calc R . .
C23 C 0.5410(3) 0.53563(17) 0.22151(16) 0.0339(5) Uani 1 1 d . . .
N24 N 0.5650(4) 0.5441(2) 0.13631(17) 0.0729(9) Uani 1 1 d . . .
C31 C 0.92436(18) 0.99104(14) 0.75219(13) 0.0153(3) Uani 1 1 d . . .
H31A H 1.0149 0.9729 0.7131 0.018 Uiso 1 1 calc R . .
H31B H 0.9555 1.0700 0.8106 0.018 Uiso 1 1 calc R . .
C32 C 0.8837(2) 0.89442(16) 0.81006(15) 0.0231(4) Uani 1 1 d . . .
H32A H 0.7960 0.9150 0.8517 0.028 Uiso 1 1 calc R . .
H32B H 0.8468 0.8166 0.7509 0.028 Uiso 1 1 calc R . .
C33 C 1.0186(2) 0.88219(18) 0.88984(16) 0.0274(4) Uani 1 1 d . . .
N34 N 1.1239(2) 0.87220(19) 0.95153(16) 0.0411(5) Uani 1 1 d . . .
C41 C 0.09254(18) 0.74500(14) 0.52874(13) 0.0144(3) Uani 1 1 d . . .
H41A H 0.0056 0.7895 0.5513 0.017 Uiso 1 1 calc R . .
H41B H 0.0524 0.6848 0.4539 0.017 Uiso 1 1 calc R . .
C42 C 0.1427(2) 0.68041(16) 0.61719(16) 0.0233(4) Uani 1 1 d . . .
H42A H 0.2217 0.6292 0.5904 0.028 Uiso 1 1 calc R . .
H42B H 0.1934 0.7407 0.6899 0.028 Uiso 1 1 calc R . .
C43 C 0.0087(2) 0.60620(15) 0.63687(15) 0.0222(3) Uani 1 1 d . . .
N44 N -0.0987(2) 0.55011(15) 0.65112(14) 0.0306(4) Uani 1 1 d . . .
F1 F 0.5000 1.0000 0.5000 0.0173(3) Uani 1 2 d S . .
N1 N 1.0004(18) 0.4958(13) 0.0042(13) 0.0144(10) Uani 0.50 1 d PD A -1
C1 C 0.9945(5) 0.4506(3) -0.1236(3) 0.0252(7) Uani 0.50 1 d PD A -1
H1A H 1.0974 0.4256 -0.1375 0.030 Uiso 0.50 1 calc PR A -1
H1B H 0.9810 0.5179 -0.1557 0.030 Uiso 0.50 1 calc PR A -1
C2 C 0.864(2) 0.3465(17) -0.1876(13) 0.041(4) Uani 0.50 1 d PD A -1
H2A H 0.8827 0.2762 -0.1624 0.061 Uiso 0.50 1 calc PR A -1
H2B H 0.8650 0.3276 -0.2694 0.061 Uiso 0.50 1 calc PR A -1
H2C H 0.7620 0.3686 -0.1720 0.061 Uiso 0.50 1 calc PR A -1
C3 C 0.8455(4) 0.5355(3) 0.0301(3) 0.0235(7) Uani 0.50 1 d PD A -1
H3A H 0.8519 0.5620 0.1137 0.028 Uiso 0.50 1 calc PR A -1
H3B H 0.7607 0.4656 -0.0015 0.028 Uiso 0.50 1 calc PR A -1
C4 C 0.7998(10) 0.6363(7) -0.0169(11) 0.0440(19) Uani 0.50 1 d PD A -1
H4A H 0.8812 0.7070 0.0155 0.066 Uiso 0.50 1 calc PR A -1
H4B H 0.6985 0.6564 0.0035 0.066 Uiso 0.50 1 calc PR A -1
H4C H 0.7901 0.6105 -0.0999 0.066 Uiso 0.50 1 calc PR A -1
C5 C 1.1368(4) 0.5988(3) 0.0497(3) 0.0182(6) Uani 0.50 1 d PD A -1
H5A H 1.1198 0.6594 0.0093 0.022 Uiso 0.50 1 calc PR A -1
H5B H 1.2356 0.5682 0.0324 0.022 Uiso 0.50 1 calc PR A -1
C6 C 1.157(2) 0.6591(15) 0.1771(10) 0.028(2) Uani 0.50 1 d PD A -1
H6A H 1.0605 0.6907 0.1950 0.042 Uiso 0.50 1 calc PR A -1
H6B H 1.2459 0.7249 0.2004 0.042 Uiso 0.50 1 calc PR A -1
H6C H 1.1782 0.6005 0.2181 0.042 Uiso 0.50 1 calc PR A -1
C7 C 1.0253(4) 0.3969(3) 0.0582(3) 0.0225(7) Uani 0.50 1 d PD A -1
H7A H 0.9301 0.3351 0.0315 0.027 Uiso 0.50 1 calc PR A -1
H7B H 1.0354 0.4307 0.1417 0.027 Uiso 0.50 1 calc PR A -1
C8 C 1.1680(9) 0.3371(8) 0.0335(11) 0.046(2) Uani 0.50 1 d PD A -1
H8A H 1.1492 0.2881 -0.0463 0.069 Uiso 0.50 1 calc PR A -1
H8B H 1.1866 0.2861 0.0830 0.069 Uiso 0.50 1 calc PR A -1
H8C H 1.2606 0.3984 0.0479 0.069 Uiso 0.50 1 calc PR A -1

loop_
_atom_site_aniso_label
_atom_site_aniso_U_11
_atom_site_aniso_U_22
_atom_site_aniso_U_33
_atom_site_aniso_U_23
_atom_site_aniso_U_13
_atom_site_aniso_U_12
Si1 0.0104(2) 0.0144(2) 0.0088(2) 0.00189(15) 0.00086(15) 0.00304(15)
Si2 0.0106(2) 0.0127(2) 0.0107(2) 0.00177(16) 0.00035(15) 0.00325(15)
Si3 0.0091(2) 0.0140(2) 0.0097(2) 0.00234(16) -0.00058(15) 0.00279(15)
Si4 0.0093(2) 0.0136(2) 0.0106(2) 0.00278(16) 0.00069(15) 0.00132(15)
O1 0.0117(5) 0.0196(5) 0.0106(5) 0.0032(4) 0.0005(4) 0.0051(4)
O2 0.0127(5) 0.0164(5) 0.0119(5) 0.0018(4) 0.0019(4) 0.0008(4)
O3 0.0159(5) 0.0144(5) 0.0118(5) 0.0024(4) 0.0021(4) 0.0050(4)
O4 0.0125(5) 0.0148(5) 0.0129(5) 0.0018(4) -0.0017(4) 0.0039(4)
O5 0.0127(5) 0.0145(5) 0.0168(5) 0.0039(4) 0.0028(4) 0.0032(4)
O6 0.0111(5) 0.0176(5) 0.0133(5) 0.0053(4) -0.0008(4) 0.0009(4)
C11 0.0151(7) 0.0215(8) 0.0114(7) 0.0026(6) 0.0023(6) 0.0030(6)
C12 0.0191(8) 0.0306(9) 0.0127(7) 0.0044(7) 0.0010(6) 0.0003(7)
C13 0.0207(8) 0.0256(9) 0.0174(8) 0.0019(7) -0.0008(7) 0.0040(7)
N14 0.0359(9) 0.0357(9) 0.0155(7) 0.0039(6) 0.0031(6) 0.0054(7)
C21 0.0164(8) 0.0167(7) 0.0144(7) 0.0035(6) 0.0005(6) 0.0051(6)
C22 0.0182(8) 0.0152(7) 0.0243(8) 0.0049(6) 0.0007(7) 0.0004(6)
C23 0.0525(13) 0.0191(9) 0.0210(9) 0.0003(7) -0.0061(9) -0.0024(8)
N24 0.152(3) 0.0360(11) 0.0188(10) 0.0029(8) 0.0061(13) -0.0101(14)
C31 0.0127(7) 0.0191(7) 0.0125(7) 0.0032(6) -0.0010(6) 0.0038(6)
C32 0.0211(9) 0.0277(9) 0.0217(8) 0.0122(7) -0.0036(7) 0.0055(7)
C33 0.0307(10) 0.0324(10) 0.0221(9) 0.0111(7) 0.0016(8) 0.0136(8)
N34 0.0403(11) 0.0560(12) 0.0315(9) 0.0189(9) -0.0034(8) 0.0238(9)
C41 0.0120(7) 0.0162(7) 0.0146(7) 0.0045(6) 0.0015(6) 0.0016(5)
C42 0.0187(8) 0.0270(9) 0.0263(9) 0.0150(7) -0.0002(7) -0.0011(7)
C43 0.0269(9) 0.0211(8) 0.0184(8) 0.0080(7) 0.0007(7) 0.0014(7)
N44 0.0349(9) 0.0295(8) 0.0288(8) 0.0140(7) 0.0053(7) -0.0029(7)
F1 0.0170(6) 0.0194(6) 0.0146(6) 0.0041(5) 0.0009(5) 0.0040(5)
N1 0.0167(10) 0.0125(16) 0.0141(18) 0.0048(13) 0.0014(11) 0.0019(10)
C1 0.0296(19) 0.0276(18) 0.0128(16) 0.0009(13) 0.0022(14) -0.0045(14)
C2 0.046(8) 0.036(5) 0.027(4) -0.004(4) 0.000(4) -0.010(4)
C3 0.0145(16) 0.0195(17) 0.036(2) 0.0056(15) 0.0055(15) 0.0031(13)
C4 0.029(4) 0.025(4) 0.085(6) 0.024(3) 0.011(3) 0.013(3)
C5 0.0175(16) 0.0138(14) 0.0210(16) 0.0039(12) 0.0017(13) -0.0020(12)
C6 0.029(4) 0.026(4) 0.017(3) -0.005(3) -0.001(3) -0.008(2)
C7 0.0202(17) 0.0210(16) 0.0315(19) 0.0179(15) 0.0022(14) 0.0019(13)
C8 0.023(4) 0.033(4) 0.094(6) 0.037(3) 0.006(3) 0.012(3)

loop_
_atom_type_symbol
_atom_type_description
_atom_type_scat_dispersion_real
_atom_type_scat_dispersion_imag
_atom_type_scat_source
C C 0.0033 0.0016 'International Tables Vol C Tables 4.2.6.8 and 6.1.1.4'
H H 0.0000 0.0000 'International Tables Vol C Tables 4.2.6.8 and 6.1.1.4'
N N 0.0061 0.0033 'International Tables Vol C Tables 4.2.6.8 and 6.1.1.4'
O O 0.0106 0.0060 'International Tables Vol C Tables 4.2.6.8 and 6.1.1.4'
F F 0.0171 0.0103 'International Tables Vol C Tables 4.2.6.8 and 6.1.1.4'
Si Si 0.0817 0.0704 'International Tables Vol C Tables 4.2.6.8 and 6.1.1.4'

loop_
_geom_angle_atom_site_label_1
_geom_angle_atom_site_label_2
_geom_angle_atom_site_label_3
_geom_angle
_geom_angle_site_symmetry_1
_geom_angle_site_symmetry_3
O2 Si1 O1 113.76(6) . .
O2 Si1 O3 112.33(6) . .
O1 Si1 O3 111.67(6) . .
O2 Si1 C11 105.21(7) . .
O1 Si1 C11 104.40(7) . .
O3 Si1 C11 108.83(7) . .
O4 Si2 O5 113.58(6) . .
O4 Si2 O3 113.30(6) . .
O5 Si2 O3 112.33(6) . .
O4 Si2 C21 103.97(7) . .
O5 Si2 C21 104.61(7) . .
O3 Si2 C21 108.14(6) . .
O1 Si3 O6 112.69(6) 2_676 2_676
O1 Si3 O4 113.53(6) 2_676 .
O6 Si3 O4 112.72(6) 2_676 .
O1 Si3 C31 105.15(6) 2_676 .
O6 Si3 C31 106.89(7) 2_676 .
O4 Si3 C31 105.02(6) . .
O6 Si4 O2 113.22(6) . 2_676
O6 Si4 O5 112.99(6) . .
O2 Si4 O5 113.61(6) 2_676 .
O6 Si4 C41 105.72(6) . .
O2 Si4 C41 105.08(6) 2_676 .
O5 Si4 C41 105.20(6) . .
Si3 O1 Si1 142.33(7) 2_676 .
Si1 O2 Si4 141.40(7) . 2_676
Si2 O3 Si1 139.70(7) . .
Si2 O4 Si3 141.16(7) . .
Si4 O5 Si2 141.25(7) . .
Si4 O6 Si3 138.90(7) . 2_676
C12 C11 Si1 113.50(11) . .
C12 C11 H11A 108.9 . .
Si1 C11 H11A 108.9 . .
C12 C11 H11B 108.9 . .
Si1 C11 H11B 108.9 . .
H11A C11 H11B 107.7 . .
C13 C12 C11 113.52(14) . .
C13 C12 H12A 108.9 . .
C11 C12 H12A 108.9 . .
C13 C12 H12B 108.9 . .
C11 C12 H12B 108.9 . .
H12A C12 H12B 107.7 . .
N14 C13 C12 179.8(2) . .
C22 C21 Si2 116.20(11) . .
C22 C21 H21A 108.2 . .
Si2 C21 H21A 108.2 . .
C22 C21 H21B 108.2 . .
Si2 C21 H21B 108.2 . .
H21A C21 H21B 107.4 . .
C23 C22 C21 111.09(14) . .
C23 C22 H22A 109.4 . .
C21 C22 H22A 109.4 . .
C23 C22 H22B 109.4 . .
C21 C22 H22B 109.4 . .
H22A C22 H22B 108.0 . .
N24 C23 C22 178.1(3) . .
C32 C31 Si3 110.70(11) . .
C32 C31 H31A 109.5 . .
Si3 C31 H31A 109.5 . .
C32 C31 H31B 109.5 . .
Si3 C31 H31B 109.5 . .
H31A C31 H31B 108.1 . .
C33 C32 C31 112.68(15) . .
C33 C32 H32A 109.1 . .
C31 C32 H32A 109.1 . .
C33 C32 H32B 109.1 . .
C31 C32 H32B 109.1 . .
H32A C32 H32B 107.8 . .
N34 C33 C32 179.6(2) . .
C42 C41 Si4 111.92(11) . .
C42 C41 H41A 109.2 . .
Si4 C41 H41A 109.2 . .
C42 C41 H41B 109.2 . .
Si4 C41 H41B 109.2 . .
H41A C41 H41B 107.9 . .
C43 C42 C41 112.20(14) . .
C43 C42 H42A 109.2 . .
C41 C42 H42A 109.2 . .
C43 C42 H42B 109.2 . .
C41 C42 H42B 109.2 . .
H42A C42 H42B 107.9 . .
N44 C43 C42 178.1(2) . .
C3 N1 C1 110.5(8) . .
C3 N1 C7 106.7(12) . .
C1 N1 C7 110.6(8) . .
C3 N1 C5 111.7(8) . .
C1 N1 C5 106.3(12) . .
C7 N1 C5 111.0(8) . .
N1 C1 C2 115.3(11) . .
N1 C1 H1A 108.4 . .
C2 C1 H1A 108.4 . .
N1 C1 H1B 108.4 . .
C2 C1 H1B 108.4 . .
H1A C1 H1B 107.5 . .
N1 C3 C4 114.7(8) . .
N1 C3 H3A 108.6 . .
C4 C3 H3A 108.6 . .
N1 C3 H3B 108.6 . .
C4 C3 H3B 108.6 . .
H3A C3 H3B 107.6 . .
N1 C5 C6 113.8(10) . .
N1 C5 H5A 108.8 . .
C6 C5 H5A 108.8 . .
N1 C5 H5B 108.8 . .
C6 C5 H5B 108.8 . .
H5A C5 H5B 107.7 . .
N1 C7 C8 115.2(8) . .
N1 C7 H7A 108.5 . .
C8 C7 H7A 108.5 . .
N1 C7 H7B 108.5 . .
C8 C7 H7B 108.5 . .
H7A C7 H7B 107.5 . .

loop_
_geom_bond_atom_site_label_1
_geom_bond_atom_site_label_2
_geom_bond_distance
_geom_bond_site_symmetry_2
Si1 O2 1.6229(11) .
Si1 O1 1.6260(11) .
Si1 O3 1.6310(11) .
Si1 C11 1.8624(16) .
Si2 O4 1.6230(11) .
Si2 O5 1.6264(11) .
Si2 O3 1.6276(11) .
Si2 C21 1.8666(16) .
Si3 O1 1.6222(11) 2_676
Si3 O6 1.6231(11) 2_676
Si3 O4 1.6252(11) .
Si3 C31 1.8611(16) .
Si4 O6 1.6224(11) .
Si4 O2 1.6235(11) 2_676
Si4 O5 1.6255(11) .
Si4 C41 1.8576(16) .
O1 Si3 1.6222(11) 2_676
O2 Si4 1.6235(11) 2_676
O6 Si3 1.6231(11) 2_676
C11 C12 1.536(2) .
C11 H11A 0.9900 .
C11 H11B 0.9900 .
C12 C13 1.476(2) .
C12 H12A 0.9900 .
C12 H12B 0.9900 .
C13 N14 1.143(2) .
C21 C22 1.543(2) .
C21 H21A 0.9900 .
C21 H21B 0.9900 .
C22 C23 1.456(3) .
C22 H22A 0.9900 .
C22 H22B 0.9900 .
C23 N24 1.135(3) .
C31 C32 1.538(2) .
C31 H31A 0.9900 .
C31 H31B 0.9900 .
C32 C33 1.469(2) .
C32 H32A 0.9900 .
C32 H32B 0.9900 .
C33 N34 1.144(3) .
C41 C42 1.540(2) .
C41 H41A 0.9900 .
C41 H41B 0.9900 .
C42 C43 1.465(2) .
C42 H42A 0.9900 .
C42 H42B 0.9900 .
C43 N44 1.145(2) .
N1 C3 1.513(15) .
N1 C1 1.520(15) .
N1 C7 1.514(15) .
N1 C5 1.520(15) .
C1 C2 1.521(12) .
C1 H1A 0.9900 .
C1 H1B 0.9900 .
C2 H2A 0.9800 .
C2 H2B 0.9800 .
C2 H2C 0.9800 .
C3 C4 1.523(7) .
C3 H3A 0.9900 .
C3 H3B 0.9900 .
C4 H4A 0.9800 .
C4 H4B 0.9800 .
C4 H4C 0.9800 .
C5 C6 1.522(12) .
C5 H5A 0.9900 .
C5 H5B 0.9900 .
C6 H6A 0.9800 .
C6 H6B 0.9800 .
C6 H6C 0.9800 .
C7 C8 1.511(8) .
C7 H7A 0.9900 .
C7 H7B 0.9900 .
C8 H8A 0.9800 .
C8 H8B 0.9800 .
C8 H8C 0.9800 .
